data_7211641
loop_
_publ_author_name
'Clarke, Caroline S.'
'Haynes, Delia A.'
'Smith, J. Nicholas B.'
'Batsanov, Andrei S.'
'Howard, Judith A. K.'
'Pascu, Sofia I.'
'Rawson, Jeremy M.'

_publ_section_title
;
 The effect of fluorinated aryl substituents on the crystal structures of
 1,2,3,5-dithiadiazolyl radicals
;
_journal_issue 1
_journal_name_full CrystEngComm
_journal_page_first 172
_journal_paper_doi 10.1039/b911636b
_journal_volume 12
_journal_year 2010
_chemical_formula_moiety 'C7 H3 F2 N2 S2'
_chemical_formula_sum 'C7 H3 F2 N2 S2'
_chemical_formula_weight 217.23
_chemical_name_systematic
;
3,4-difluoro-1,2,3,5-dithiadiazolyl
;
_space_group_IT_number 14
_symmetry_cell_setting monoclinic
_symmetry_space_group_name_Hall '-P 2yn'
_symmetry_space_group_name_H-M 'P 1 21/n 1'
_atom_sites_solution_hydrogens geom
_atom_sites_solution_primary direct
_atom_sites_solution_secondary difmap
_cell_angle_alpha 90.00
_cell_angle_beta 93.87(3)
_cell_angle_gamma 90.00
_cell_formula_units_Z 8
_cell_length_a 7.543(2)
_cell_length_b 11.193(2)
_cell_length_c 18.688(4)
_cell_measurement_reflns_used 30
_cell_measurement_temperature 150(2)
_cell_measurement_theta_max 19.83
_cell_measurement_theta_min 10.62
_cell_volume 1574.2(6)
_computing_cell_refinement 'AFC Control Software (Rigaku/MSC, 1995)'
_computing_data_collection 'AFC Control Software (Rigaku/MSC, 1995)'
_computing_data_reduction 'TEXSAN (Rigaku/MSC, 1995)'
_computing_molecular_graphics 'SHELXTL (Bruker, 2000)'
_computing_publication_material SHELXTL
_computing_structure_refinement 'SHELXL97 (Sheldrick, 1997)'
_computing_structure_solution 'SHELXS97 (Sheldrick, 1997)'
_diffrn_ambient_temperature 150(2)
_diffrn_measured_fraction_theta_full 0.998
_diffrn_measured_fraction_theta_max 0.998
_diffrn_measurement_device_type 'Rigaku AFC-7R'
_diffrn_measurement_method \w-2\q
_diffrn_radiation_monochromator graphite
_diffrn_radiation_source 'fine-focus sealed tube'
_diffrn_radiation_type MoK\a
_diffrn_radiation_wavelength 0.71073
_diffrn_reflns_av_R_equivalents 0.0863
_diffrn_reflns_av_sigmaI/netI 0.0629
_diffrn_reflns_limit_h_max 8
_diffrn_reflns_limit_h_min 0
_diffrn_reflns_limit_k_max 12
_diffrn_reflns_limit_k_min 0
_diffrn_reflns_limit_l_max 20
_diffrn_reflns_limit_l_min -20
_diffrn_reflns_number 2237
_diffrn_reflns_theta_full 22.50
_diffrn_reflns_theta_max 22.50
_diffrn_reflns_theta_min 2.84
_diffrn_standards_decay_% 0.2
_diffrn_standards_interval_count 200
_diffrn_standards_number 3
_exptl_absorpt_coefficient_mu 0.655
_exptl_absorpt_correction_T_max 0.937
_exptl_absorpt_correction_T_min 0.738
_exptl_absorpt_correction_type psi-scan
_exptl_absorpt_process_details 'North et al., 1968'
_exptl_crystal_colour red
_exptl_crystal_density_diffrn 1.833
_exptl_crystal_density_method 'not measured'
_exptl_crystal_description block
_exptl_crystal_F_000 872
_exptl_crystal_size_max 0.30
_exptl_crystal_size_mid 0.20
_exptl_crystal_size_min 0.10
_refine_diff_density_max 0.448
_refine_diff_density_min -0.404
_refine_diff_density_rms 0.084
_refine_ls_extinction_method none
_refine_ls_goodness_of_fit_ref 1.056
_refine_ls_hydrogen_treatment constr
_refine_ls_matrix_type full
_refine_ls_number_parameters 235
_refine_ls_number_reflns 2054
_refine_ls_number_restraints 0
_refine_ls_restrained_S_all 1.056
_refine_ls_R_factor_all 0.0765
_refine_ls_R_factor_gt 0.0464
_refine_ls_shift/su_max 0.000
_refine_ls_shift/su_mean 0.000
_refine_ls_structure_factor_coef Fsqd
_refine_ls_weighting_details 'calc w=1/[\s^2^(Fo^2^)+(0.0645P)^2^+0.1614P] where P=(Fo^2^+2Fc^2^)/3'
_refine_ls_weighting_scheme calc
_refine_ls_wR_factor_gt 0.1097
_refine_ls_wR_factor_ref 0.1280
_reflns_number_gt 1467
_reflns_number_total 2054
_reflns_threshold_expression I>2\s(I)
_cod_data_source_file b911636b.txt
_cod_data_source_block 5
_cod_original_sg_symbol_H-M 'P 21/n'
_cod_database_code 7211641

loop_
_symmetry_equiv_pos_as_xyz
'x, y, z'
'-x+1/2, y+1/2, -z+1/2'
'-x, -y, -z'
'x-1/2, -y-1/2, z-1/2'

loop_
_atom_site_label
_atom_site_type_symbol
_atom_site_fract_x
_atom_site_fract_y
_atom_site_fract_z
_atom_site_U_iso_or_equiv
_atom_site_adp_type
_atom_site_occupancy
_atom_site_symmetry_multiplicity
_atom_site_calc_flag
_atom_site_refinement_flags
S11 S 0.28648(17) 0.09230(11) 0.37560(7) 0.0252(4) Uani 1 1 d .
S12 S 0.29780(17) 0.27167(11) 0.34488(7) 0.0253(4) Uani 1 1 d .
N11 N 0.2011(5) 0.1207(4) 0.4516(2) 0.0254(11) Uani 1 1 d .
N12 N 0.2187(5) 0.3218(4) 0.4181(2) 0.0246(10) Uani 1 1 d .
C10 C 0.1763(6) 0.2372(4) 0.4641(3) 0.0217(12) Uani 1 1 d .
C11 C 0.1025(6) 0.2736(4) 0.5319(3) 0.0173(11) Uani 1 1 d .
C12 C 0.0309(6) 0.1888(4) 0.5765(3) 0.0200(12) Uani 1 1 d .
H12A H 0.0241 0.1070 0.5630 0.024 Uiso 1 1 calc R
C13 C -0.0291(6) 0.2265(5) 0.6399(3) 0.0224(12) Uani 1 1 d .
F13 F -0.0987(4) 0.1472(3) 0.68514(16) 0.0365(8) Uani 1 1 d .
C14 C -0.0216(6) 0.3451(5) 0.6599(3) 0.0234(12) Uani 1 1 d .
F14 F -0.0803(4) 0.3762(3) 0.72459(16) 0.0358(8) Uani 1 1 d .
C15 C 0.0464(6) 0.4296(5) 0.6171(3) 0.0270(13) Uani 1 1 d .
H15A H 0.0512 0.5112 0.6311 0.032 Uiso 1 1 calc R
C16 C 0.1083(6) 0.3935(4) 0.5524(3) 0.0230(12) Uani 1 1 d .
H16A H 0.1553 0.4512 0.5216 0.028 Uiso 1 1 calc R
S21 S 0.66741(17) 0.10397(11) 0.44497(7) 0.0238(4) Uani 1 1 d .
S22 S 0.69278(16) 0.28285(11) 0.41445(7) 0.0237(4) Uani 1 1 d .
N21 N 0.5964(5) 0.1356(4) 0.5232(2) 0.0211(10) Uani 1 1 d .
N22 N 0.6275(5) 0.3362(4) 0.4892(2) 0.0234(10) Uani 1 1 d .
C20 C 0.5874(6) 0.2533(4) 0.5366(3) 0.0196(12) Uani 1 1 d .
C21 C 0.5291(6) 0.2915(4) 0.6068(3) 0.0185(12) Uani 1 1 d .
C22 C 0.4637(6) 0.2074(4) 0.6535(3) 0.0221(12) Uani 1 1 d .
H22A H 0.4595 0.1253 0.6407 0.027 Uiso 1 1 calc R
C23 C 0.4061(6) 0.2435(5) 0.7173(3) 0.0268(13) Uani 1 1 d .
F23 F 0.3390(4) 0.1631(3) 0.76279(16) 0.0425(9) Uani 1 1 d .
C24 C 0.4124(6) 0.3618(5) 0.7376(3) 0.0242(12) Uani 1 1 d .
F24 F 0.3520(4) 0.3938(3) 0.80086(16) 0.0373(8) Uani 1 1 d .
C25 C 0.4787(6) 0.4462(5) 0.6933(3) 0.0263(13) Uani 1 1 d .
H25A H 0.4851 0.5276 0.7076 0.032 Uiso 1 1 calc R
C26 C 0.5364(6) 0.4117(4) 0.6275(3) 0.0222(12) Uani 1 1 d .
H26A H 0.5810 0.4698 0.5964 0.027 Uiso 1 1 calc R

loop_
_atom_site_aniso_label
_atom_site_aniso_U_11
_atom_site_aniso_U_22
_atom_site_aniso_U_33
_atom_site_aniso_U_23
_atom_site_aniso_U_13
_atom_site_aniso_U_12
S11 0.0309(8) 0.0196(7) 0.0255(8) -0.0039(6) 0.0040(6) -0.0043(6)
S12 0.0310(8) 0.0225(7) 0.0224(8) 0.0010(6) 0.0015(6) 0.0007(6)
N11 0.025(2) 0.021(2) 0.030(3) 0.002(2) 0.003(2) -0.0003(19)
N12 0.027(2) 0.021(2) 0.026(3) 0.004(2) 0.001(2) 0.0044(19)
C10 0.016(3) 0.020(3) 0.028(3) 0.002(2) -0.005(2) -0.002(2)
C11 0.010(2) 0.020(3) 0.022(3) 0.002(2) -0.001(2) 0.002(2)
C12 0.017(2) 0.017(3) 0.025(3) 0.000(2) -0.003(2) 0.001(2)
C13 0.018(3) 0.026(3) 0.023(3) 0.010(3) 0.000(2) -0.002(2)
F13 0.0444(19) 0.0338(18) 0.0321(19) 0.0063(16) 0.0072(15) -0.0052(16)
C14 0.024(3) 0.031(3) 0.015(3) -0.003(2) 0.000(2) 0.004(2)
F14 0.0426(19) 0.040(2) 0.0257(19) -0.0053(15) 0.0069(14) 0.0008(15)
C15 0.023(3) 0.024(3) 0.034(3) 0.001(3) -0.001(2) -0.001(2)
C16 0.023(3) 0.019(3) 0.027(3) 0.001(2) 0.001(2) -0.001(2)
S21 0.0302(7) 0.0196(7) 0.0219(8) -0.0008(6) 0.0036(6) 0.0024(6)
S22 0.0287(7) 0.0216(7) 0.0212(8) 0.0003(6) 0.0048(6) -0.0044(6)
N21 0.023(2) 0.019(2) 0.021(3) 0.0027(19) 0.0002(18) 0.0018(19)
N22 0.028(2) 0.020(2) 0.022(3) -0.001(2) 0.0001(19) -0.0033(19)
C20 0.017(3) 0.019(3) 0.022(3) 0.001(2) -0.008(2) -0.002(2)
C21 0.015(2) 0.019(3) 0.021(3) 0.001(2) -0.004(2) -0.001(2)
C22 0.021(3) 0.016(3) 0.029(3) -0.004(2) -0.003(2) 0.002(2)
C23 0.026(3) 0.032(3) 0.022(3) 0.004(3) 0.003(2) -0.002(3)
F23 0.065(2) 0.035(2) 0.030(2) 0.0044(16) 0.0208(17) -0.0096(17)
C24 0.024(3) 0.037(3) 0.012(3) -0.005(3) -0.001(2) 0.004(3)
F24 0.0477(19) 0.0419(19) 0.0236(19) -0.0079(15) 0.0116(15) -0.0012(16)
C25 0.028(3) 0.021(3) 0.030(3) -0.004(3) 0.001(2) -0.003(2)
C26 0.024(3) 0.022(3) 0.020(3) 0.001(2) -0.003(2) -0.005(2)

loop_
_atom_type_symbol
_atom_type_description
_atom_type_scat_dispersion_real
_atom_type_scat_dispersion_imag
_atom_type_scat_source
C C 0.0033 0.0016 'International Tables Vol C Tables 4.2.6.8 and 6.1.1.4'
H H 0.0000 0.0000 'International Tables Vol C Tables 4.2.6.8 and 6.1.1.4'
N N 0.0061 0.0033 'International Tables Vol C Tables 4.2.6.8 and 6.1.1.4'
F F 0.0171 0.0103 'International Tables Vol C Tables 4.2.6.8 and 6.1.1.4'
S S 0.1246 0.1234 'International Tables Vol C Tables 4.2.6.8 and 6.1.1.4'

loop_
_geom_angle_atom_site_label_1
_geom_angle_atom_site_label_2
_geom_angle_atom_site_label_3
_geom_angle
_geom_angle_site_symmetry_1
_geom_angle_site_symmetry_3
N11 S11 S12 94.47(16) . .
N11 S11 S21 92.14(15) . .
S12 S11 S21 91.18(6) . .
N11 S11 F13 106.29(16) . 3_556
S12 S11 F13 136.99(9) . 3_556
S21 S11 F13 124.28(7) . 3_556
N11 S11 N21 75.80(16) . 3_656
S12 S11 N21 153.57(10) . 3_656
S21 S11 N21 65.16(8) . 3_656
F13 S11 N21 69.33(9) 3_556 3_656
N12 S12 S11 94.37(16) . .
N12 S12 S22 91.68(15) . .
S11 S12 S22 88.85(6) . .
C10 N11 S11 114.1(3) . .
C10 N11 N21 90.8(3) . .
S11 N11 N21 87.85(17) . .
C10 N11 S21 133.1(3) . 3_656
S11 N11 S21 104.01(18) . 3_656
N21 N11 S21 63.67(11) . 3_656
C10 N12 S12 114.5(4) . .
C10 N12 N22 91.9(3) . .
S12 N12 N22 88.24(18) . .
N12 C10 N11 122.5(5) . .
N12 C10 C11 118.6(4) . .
N11 C10 C11 118.9(4) . .
C12 C11 C16 119.7(5) . .
C12 C11 C10 120.5(4) . .
C16 C11 C10 119.7(5) . .
C13 C12 C11 118.2(5) . .
C13 C12 H12A 120.9 . .
C11 C12 H12A 120.9 . .
F13 C13 C12 120.3(5) . .
F13 C13 C14 118.1(5) . .
C12 C13 C14 121.6(5) . .
C13 F13 S12 120.9(3) . 4_566
F14 C14 C15 120.2(5) . .
F14 C14 C13 118.6(5) . .
C15 C14 C13 121.3(5) . .
C14 F14 S12 131.4(3) . 4_566
C14 F14 S11 171.7(3) . 4_566
S12 F14 S11 40.31(5) 4_566 4_566
C14 C15 C16 118.2(5) . .
C14 C15 H15A 120.9 . .
C16 C15 H15A 120.9 . .
C15 C16 C11 121.0(5) . .
C15 C16 H16A 119.5 . .
C11 C16 H16A 119.5 . .
N21 S21 S22 94.48(16) . .
N21 S21 S11 91.89(15) . .
S22 S21 S11 91.48(6) . .
N21 S21 N11 75.11(16) . 3_656
S22 S21 N11 149.64(10) . 3_656
S11 S21 N11 116.89(8) . 3_656
N22 S22 S21 94.51(16) . .
N22 S22 S12 92.07(15) . .
S21 S22 S12 88.47(6) . .
C20 N21 S21 113.8(3) . .
C20 N21 N11 94.1(3) . .
S21 N21 N11 88.10(17) . .
C20 N21 S11 132.4(3) . 3_656
S21 N21 S11 104.92(18) . 3_656
N11 N21 S11 114.28(14) . 3_656
C20 N22 S22 114.3(3) . .
C20 N22 N12 89.2(3) . .
S22 N22 N12 88.00(18) . .
N22 C20 N21 122.9(5) . .
N22 C20 C21 119.0(4) . .
N21 C20 C21 118.1(4) . .
C22 C21 C26 118.9(5) . .
C22 C21 C20 120.0(4) . .
C26 C21 C20 121.1(5) . .
C23 C22 C21 119.7(5) . .
C23 C22 H22A 120.1 . .
C21 C22 H22A 120.1 . .
C22 C23 F23 120.5(5) . .
C22 C23 C24 121.3(5) . .
F23 C23 C24 118.1(5) . .
C23 F23 S22 126.9(3) . 4_566
F24 C24 C25 120.4(5) . .
F24 C24 C23 119.4(5) . .
C25 C24 C23 120.2(5) . .
C24 F24 S21 163.9(3) . 4_566
C24 F24 S22 125.8(3) . 4_566
S21 F24 S22 38.75(5) 4_566 4_566
C24 C25 C26 119.5(5) . .
C24 C25 H25A 120.3 . .
C26 C25 H25A 120.3 . .
C25 C26 C21 120.3(5) . .
C25 C26 H26A 119.9 . .
C21 C26 H26A 119.9 . .

loop_
_geom_bond_atom_site_label_1
_geom_bond_atom_site_label_2
_geom_bond_distance
_geom_bond_site_symmetry_2
S11 N11 1.630(4) .
S11 S12 2.0915(18) .
S11 S21 3.074(2) .
S11 F13 3.203(3) 3_556
S11 N21 3.262(4) 3_656
S12 N12 1.629(4) .
S12 S22 3.172(2) .
N11 C10 1.340(6) .
N11 N21 3.189(6) .
N11 S21 3.284(4) 3_656
N12 C10 1.332(6) .
N12 N22 3.278(6) .
C10 C11 1.476(7) .
C11 C12 1.396(7) .
C11 C16 1.396(7) .
C12 C13 1.364(7) .
C12 H12A 0.9500 .
C13 F13 1.356(6) .
C13 C14 1.379(7) .
F13 S12 3.265(3) 4_566
C14 F14 1.360(6) .
C14 C15 1.363(7) .
F14 S12 2.986(3) 4_566
F14 S11 3.079(3) 4_566
C15 C16 1.384(7) .
C15 H15A 0.9500 .
C16 H16A 0.9500 .
S21 N21 1.630(4) .
S21 S22 2.0941(18) .
S21 N11 3.284(4) 3_656
S22 N22 1.625(4) .
N21 C20 1.343(6) .
N21 S11 3.262(4) 3_656
N22 C20 1.331(6) .
C20 C21 1.476(7) .
C21 C22 1.396(7) .
C21 C26 1.399(7) .
C22 C23 1.357(7) .
C22 H22A 0.9500 .
C23 F23 1.358(6) .
C23 C24 1.377(8) .
F23 S22 3.168(3) 4_566
C24 F24 1.345(6) .
C24 C25 1.372(7) .
F24 S21 3.114(3) 4_566
F24 S22 3.194(3) 4_566
C25 C26 1.386(7) .
C25 H25A 0.9500 .
C26 H26A 0.9500 .

loop_
_geom_torsion_atom_site_label_1
_geom_torsion_atom_site_label_2
_geom_torsion_atom_site_label_3
_geom_torsion_atom_site_label_4
_geom_torsion
_geom_torsion_site_symmetry_1
_geom_torsion_site_symmetry_4
N11 S11 S12 N12 1.4(2) . .
S21 S11 S12 N12 -90.83(15) . .
F13 S11 S12 N12 121.17(18) 3_556 .
N21 S11 S12 N12 -65.3(3) 3_656 .
N11 S11 S12 S22 93.00(15) . .
S21 S11 S12 S22 0.76(5) . .
F13 S11 S12 S22 -147.23(11) 3_556 .
N21 S11 S12 S22 26.3(2) 3_656 .
S12 S11 N11 C10 -0.9(4) . .
S21 S11 N11 C10 90.4(3) . .
F13 S11 N11 C10 -142.8(3) 3_556 .
N21 S11 N11 C10 154.1(4) 3_656 .
S12 S11 N11 N21 -90.77(11) . .
S21 S11 N11 N21 0.58(11) . .
F13 S11 N11 N21 127.32(11) 3_556 .
N21 S11 N11 N21 64.28(14) 3_656 .
S12 S11 N11 S21 -152.94(11) . 3_656
S21 S11 N11 S21 -61.59(12) . 3_656
F13 S11 N11 S21 65.15(15) 3_556 3_656
N21 S11 N11 S21 2.11(11) 3_656 3_656
S11 S12 N12 C10 -1.7(3) . .
S22 S12 N12 C10 -90.7(3) . .
S11 S12 N12 N22 89.59(11) . .
S22 S12 N12 N22 0.61(10) . .
S12 N12 C10 N11 1.5(6) . .
N22 N12 C10 N11 -87.4(4) . .
S12 N12 C10 C11 -179.7(3) . .
N22 N12 C10 C11 91.4(4) . .
S11 N11 C10 N12 -0.1(6) . .
N21 N11 C10 N12 87.8(4) . .
S21 N11 C10 N12 141.3(4) 3_656 .
S11 N11 C10 C11 -179.0(3) . .
N21 N11 C10 C11 -91.0(4) . .
S21 N11 C10 C11 -37.5(6) 3_656 .
N12 C10 C11 C12 170.0(4) . .
N11 C10 C11 C12 -11.1(7) . .
N12 C10 C11 C16 -11.5(7) . .
N11 C10 C11 C16 167.4(4) . .
C16 C11 C12 C13 -1.1(7) . .
C10 C11 C12 C13 177.4(4) . .
C11 C12 C13 F13 -179.6(4) . .
C11 C12 C13 C14 0.6(7) . .
C12 C13 F13 S12 173.0(3) . 4_566
C14 C13 F13 S12 -7.1(5) . 4_566
F13 C13 C14 F14 1.5(7) . .
C12 C13 C14 F14 -178.6(4) . .
F13 C13 C14 C15 -179.9(4) . .
C12 C13 C14 C15 -0.1(8) . .
C15 C14 F14 S12 -172.4(3) . 4_566
C13 C14 F14 S12 6.2(6) . 4_566
C15 C14 F14 S11 -166.7(16) . 4_566
C13 C14 F14 S11 12(2) . 4_566
F14 C14 C15 C16 178.6(4) . .
C13 C14 C15 C16 0.0(7) . .
C14 C15 C16 C11 -0.5(7) . .
C12 C11 C16 C15 1.0(7) . .
C10 C11 C16 C15 -177.5(4) . .
N11 S11 S21 N21 -1.1(2) . .
S12 S11 S21 N21 93.38(16) . .
F13 S11 S21 N21 -112.57(16) 3_556 .
N21 S11 S21 N21 -74.42(18) 3_656 .
N11 S11 S21 S22 -95.67(16) . .
S12 S11 S21 S22 -1.15(8) . .
F13 S11 S21 S22 152.90(9) 3_556 .
N21 S11 S21 S22 -168.95(10) 3_656 .
N11 S11 S21 N11 73.10(19) . 3_656
S12 S11 S21 N11 167.62(10) . 3_656
F13 S11 S21 N11 -38.32(13) 3_556 3_656
N21 S11 S21 N11 -0.18(11) 3_656 3_656
N21 S21 S22 N22 0.7(2) . .
S11 S21 S22 N22 92.72(15) . .
N11 S21 S22 N22 -67.2(2) 3_656 .
N21 S21 S22 S12 -91.25(15) . .
S11 S21 S22 S12 0.76(5) . .
N11 S21 S22 S12 -159.15(18) 3_656 .
N12 S12 S22 N22 -1.2(2) . .
S11 S12 S22 N22 -95.58(16) . .
N12 S12 S22 S21 93.22(16) . .
S11 S12 S22 S21 -1.12(7) . .
S22 S21 N21 C20 -1.5(3) . .
S11 S21 N21 C20 -93.1(3) . .
N11 S21 N21 C20 149.6(4) 3_656 .
S22 S21 N21 N11 92.22(11) . .
S11 S21 N21 N11 0.58(11) . .
N11 S21 N21 N11 -116.77(12) 3_656 .
S22 S21 N21 S11 -153.14(11) . 3_656
S11 S21 N21 S11 115.23(11) . 3_656
N11 S21 N21 S11 -2.12(11) 3_656 3_656
C10 N11 N21 C20 -1.5(4) . .
S11 N11 N21 C20 112.6(3) . .
S21 N11 N21 C20 -140.6(3) 3_656 .
C10 N11 N21 S21 -115.2(3) . .
S11 N11 N21 S21 -1.1(2) . .
S21 N11 N21 S21 105.70(17) 3_656 .
C10 N11 N21 S11 139.2(3) . 3_656
S11 N11 N21 S11 -106.63(18) . 3_656
S21 N11 N21 S11 0.17(11) 3_656 3_656
S21 S22 N22 C20 0.2(3) . .
S12 S22 N22 C20 88.8(3) . .
S21 S22 N22 N12 -88.01(11) . .
S12 S22 N22 N12 0.62(10) . .
C10 N12 N22 C20 -1.1(4) . .
S12 N12 N22 C20 -115.5(3) . .
C10 N12 N22 S22 113.2(3) . .
S12 N12 N22 S22 -1.2(2) . .
S22 N22 C20 N21 -1.3(6) . .
N12 N22 C20 N21 86.1(4) . .
S22 N22 C20 C21 179.1(3) . .
N12 N22 C20 C21 -93.5(4) . .
S21 N21 C20 N22 2.0(6) . .
N11 N21 C20 N22 -87.7(4) . .
S11 N21 C20 N22 143.6(4) 3_656 .
S21 N21 C20 C21 -178.4(3) . .
N11 N21 C20 C21 91.9(4) . .
S11 N21 C20 C21 -36.8(6) 3_656 .
N22 C20 C21 C22 171.4(4) . .
N21 C20 C21 C22 -8.2(6) . .
N22 C20 C21 C26 -7.9(7) . .
N21 C20 C21 C26 172.5(4) . .
C26 C21 C22 C23 1.0(7) . .
C20 C21 C22 C23 -178.3(4) . .
C21 C22 C23 F23 178.8(4) . .
C21 C22 C23 C24 -0.7(7) . .
C22 C23 F23 S22 -179.8(3) . 4_566
C24 C23 F23 S22 -0.3(6) . 4_566
C22 C23 C24 F24 179.2(4) . .
F23 C23 C24 F24 -0.3(7) . .
C22 C23 C24 C25 -0.4(8) . .
F23 C23 C24 C25 -179.9(4) . .
C25 C24 F24 S21 166.1(8) . 4_566
C23 C24 F24 S21 -13.5(13) . 4_566
C25 C24 F24 S22 -179.7(3) . 4_566
C23 C24 F24 S22 0.7(6) . 4_566
F24 C24 C25 C26 -178.5(4) . .
C23 C24 C25 C26 1.1(7) . .
C24 C25 C26 C21 -0.8(7) . .
C22 C21 C26 C25 -0.2(7) . .
C20 C21 C26 C25 179.1(4) . .
